data_4074341
loop_
_publ_author_name
'Ilg, Rainer'
'Burschka, Christian'
'Schepmann, Dirk'
'W\"unsch, Bernhard'
'Tacke, Reinhold'

_publ_section_title
;
 Synthesis and Pharmacological Characterization of Sila-panamesine, a
 Sila-Analogue of the \s Receptor Ligand Panamesine (EMD 57445)
;
_journal_issue 22
_journal_name_full Organometallics
_journal_page_first 5396
_journal_paper_doi 10.1021/om060562c
_journal_volume 25
_journal_year 2006
_chemical_formula_moiety 'C29 H30 N2 O7 Si'
_chemical_formula_sum 'C29 H30 N2 O7 Si'
_chemical_formula_weight 546.64
_chemical_name_systematic
; 
 ? 
;
_space_group_IT_number 5
_symmetry_cell_setting monoclinic
_symmetry_space_group_name_Hall 'C 2y'
_symmetry_space_group_name_H-M 'C 1 2 1'
_atom_sites_solution_hydrogens geom
_atom_sites_solution_primary direct
_atom_sites_solution_secondary difmap
_audit_creation_method SHELXL-97
_cell_angle_alpha 90.00
_cell_angle_beta 99.34(3)
_cell_angle_gamma 90.00
_cell_formula_units_Z 4
_cell_length_a 43.378(9)
_cell_length_b 6.6111(13)
_cell_length_c 9.4509(19)
_cell_measurement_reflns_used 1086
_cell_measurement_temperature 293(2)
_cell_volume 2674.4(10)
_computing_cell_refinement Stoe-IPDS
_computing_data_collection Stoe-IPDS
_computing_data_reduction Stoe-IPDS
_computing_molecular_graphics Bruker-SHELXTL
_computing_publication_material Bruker-SHELXTL
_computing_structure_refinement 'SHELXL-97 (Sheldrick, 1997)'
_computing_structure_solution 'SHELXS-97 (Sheldrick, 1990)'
_diffrn_ambient_temperature 293(2)
_diffrn_measured_fraction_theta_full 0.986
_diffrn_measured_fraction_theta_max 0.986
_diffrn_measurement_device_type Stoe-IPDS
_diffrn_measurement_method Stoe-IPDS
_diffrn_radiation_monochromator graphite
_diffrn_radiation_source 'fine-focus sealed tube'
_diffrn_radiation_type MoK\a
_diffrn_radiation_wavelength 0.71073
_diffrn_reflns_av_R_equivalents 0.0459
_diffrn_reflns_av_sigmaI/netI 0.0532
_diffrn_reflns_limit_h_max 50
_diffrn_reflns_limit_h_min -50
_diffrn_reflns_limit_k_max 7
_diffrn_reflns_limit_k_min -7
_diffrn_reflns_limit_l_max 11
_diffrn_reflns_limit_l_min -11
_diffrn_reflns_number 12860
_diffrn_reflns_theta_full 24.73
_diffrn_reflns_theta_max 24.73
_diffrn_reflns_theta_min 2.18
_exptl_absorpt_coefficient_mu 0.139
_exptl_crystal_colour colorless
_exptl_crystal_density_diffrn 1.358
_exptl_crystal_density_method 'not measured'
_exptl_crystal_description long_plates
_exptl_crystal_F_000 1152
_exptl_crystal_size_max .5
_exptl_crystal_size_mid .3
_exptl_crystal_size_min .1
_refine_diff_density_max 0.105
_refine_diff_density_min -0.128
_refine_diff_density_rms 0.024
_refine_ls_abs_structure_details 'Flack H D (1983), Acta Cryst. A39, 876-881'
_refine_ls_abs_structure_Flack 0.13(10)
_refine_ls_extinction_method none
_refine_ls_goodness_of_fit_ref 0.908
_refine_ls_hydrogen_treatment mixed
_refine_ls_matrix_type full
_refine_ls_number_parameters 431
_refine_ls_number_reflns 4513
_refine_ls_number_restraints 24
_refine_ls_restrained_S_all 0.906
_refine_ls_R_factor_all 0.0444
_refine_ls_R_factor_gt 0.0288
_refine_ls_shift/su_max 0.001
_refine_ls_shift/su_mean 0.000
_refine_ls_structure_factor_coef Fsqd
_refine_ls_weighting_details 'calc w=1/[\s^2^(Fo^2^)+(0.0268P)^2^+0.0000P] where P=(Fo^2^+2Fc^2^)/3'
_refine_ls_weighting_scheme calc
_refine_ls_wR_factor_gt 0.0556
_refine_ls_wR_factor_ref 0.0598
_reflns_number_gt 3425
_reflns_number_total 4513
_reflns_threshold_expression >2sigma(I)
_cod_data_source_file om060562csi20060628_094023.cif
_cod_data_source_block 13_ilg13qu
_cod_original_cell_volume 2674.4(9)
_cod_original_sg_symbol_H-M C2
_cod_database_code 4074341

loop_
_symmetry_equiv_pos_as_xyz
'x, y, z'
'-x, y, -z'
'x+1/2, y+1/2, z'
'-x+1/2, y+1/2, -z'

loop_
_atom_site_label
_atom_site_type_symbol
_atom_site_fract_x
_atom_site_fract_y
_atom_site_fract_z
_atom_site_U_iso_or_equiv
_atom_site_adp_type
_atom_site_occupancy
_atom_site_symmetry_multiplicity
_atom_site_calc_flag
_atom_site_refinement_flags
_atom_site_disorder_assembly
_atom_site_disorder_group
Si Si 0.099718(12) 0.22525(10) 0.06559(5) 0.04608(14) Uani 1 1 d . . .
N1 N 0.15639(3) 0.2529(3) 0.31851(15) 0.0491(4) Uani 1 1 d . A .
N2 N 0.18395(4) 0.5860(3) 0.77565(17) 0.0533(5) Uani 1 1 d . A .
C1 C 0.08823(4) 0.1177(3) -0.11849(19) 0.0468(5) Uani 1 1 d . A .
C6 C 0.06700(5) 0.2162(4) -0.2211(2) 0.0621(6) Uani 1 1 d . . .
H6 H 0.0583 0.3369 -0.1962 0.075 Uiso 1 1 calc R A .
C5 C 0.05814(5) 0.1424(4) -0.3604(2) 0.0703(7) Uani 1 1 d . A .
H5 H 0.0440 0.2116 -0.4279 0.084 Uiso 1 1 calc R . .
C4 C 0.07119(5) -0.0354(4) -0.3925(2) 0.0542(6) Uani 1 1 d . . .
C3 C 0.09187(5) -0.1369(3) -0.2939(2) 0.0524(5) Uani 1 1 d . A .
C2 C 0.10087(5) -0.0653(3) -0.1583(2) 0.0533(5) Uani 1 1 d . . .
H2 H 0.1152 -0.1367 -0.0929 0.064 Uiso 1 1 calc R A .
C7 C 0.08599(6) -0.3123(4) -0.4980(2) 0.0770(8) Uani 1 1 d . . .
H7A H 0.1019 -0.3004 -0.5590 0.092 Uiso 1 1 calc R A .
H7B H 0.0744 -0.4361 -0.5229 0.092 Uiso 1 1 calc R . .
O2 O 0.06561(4) -0.1441(3) -0.51894(14) 0.0720(5) Uani 1 1 d . A .
O1 O 0.10023(4) -0.3175(3) -0.35199(16) 0.0814(5) Uani 1 1 d . A .
C8B C 0.0656(4) 0.345(2) 0.132(2) 0.041(3) Uani 0.50 1 d PD A 2
C13B C 0.04597(13) 0.2498(13) 0.2091(6) 0.0617(16) Uani 0.50 1 d PD A 2
H13B H 0.0499 0.1148 0.2330 0.074 Uiso 0.50 1 calc PR A 2
C12B C 0.02009(14) 0.3428(13) 0.2550(6) 0.0737(18) Uani 0.50 1 d PD A 2
H12B H 0.0069 0.2715 0.3055 0.088 Uiso 0.50 1 calc PR A 2
C11B C 0.01525(19) 0.5432(14) 0.2218(9) 0.065(3) Uani 0.50 1 d PD A 2
O4B O -0.00844(18) 0.6672(15) 0.2530(14) 0.095(3) Uani 0.50 1 d PD A 2
C14B C -0.0014(2) 0.8575(18) 0.2068(11) 0.090(4) Uani 0.50 1 d PD A 2
H14C H 0.0029 0.9480 0.2884 0.108 Uiso 0.50 1 calc PR A 2
H14D H -0.0191 0.9104 0.1417 0.108 Uiso 0.50 1 calc PR A 2
O3B O 0.02522(8) 0.8498(6) 0.1355(4) 0.0755(10) Uani 0.50 1 d PD A 2
C10B C 0.03472(18) 0.6502(12) 0.1496(8) 0.053(2) Uani 0.50 1 d PD A 2
C9B C 0.0592(3) 0.554(2) 0.0994(12) 0.058(3) Uani 0.50 1 d PD A 2
H9B H 0.0714 0.6249 0.0443 0.070 Uiso 0.50 1 calc PR A 2
C8A C 0.0675(4) 0.397(2) 0.112(2) 0.038(3) Uani 0.50 1 d PD A 1
C13A C 0.0618(3) 0.5831(17) 0.0521(12) 0.051(2) Uani 0.50 1 d PD A 1
H13A H 0.0742 0.6270 -0.0135 0.061 Uiso 0.50 1 calc PR A 1
C12A C 0.03846(16) 0.7121(12) 0.0841(7) 0.0599(17) Uani 0.50 1 d PD A 1
H12A H 0.0339 0.8327 0.0345 0.072 Uiso 0.50 1 calc PR A 1
C11A C 0.02273(19) 0.6556(15) 0.1898(8) 0.058(2) Uani 0.50 1 d PD A 1
O4A O 0.0006(2) 0.7609(15) 0.2538(13) 0.092(4) Uani 0.50 1 d PD A 1
C14A C -0.00753(13) 0.6392(10) 0.3612(8) 0.086(2) Uani 0.50 1 d PD A 1
H14A H -0.0299 0.6159 0.3446 0.103 Uiso 0.50 1 calc PR A 1
H14B H -0.0020 0.7058 0.4533 0.103 Uiso 0.50 1 calc PR A 1
O3A O 0.00874(7) 0.4494(6) 0.3624(4) 0.0799(10) Uani 0.50 1 d PD A 1
C10A C 0.02724(16) 0.4727(13) 0.2573(7) 0.0525(17) Uani 0.50 1 d PD A 1
C9A C 0.04942(4) 0.3356(3) 0.2207(2) 0.050(2) Uani 0.50 1 d PD A 1
H9A H 0.0524 0.2099 0.2650 0.060 Uiso 0.50 1 calc PR A 1
C15 C 0.13480(4) 0.3927(3) 0.0787(2) 0.0531(5) Uani 1 1 d R A .
H15A H 0.1508 0.3267 0.0344 0.064 Uiso 1 1 calc R . .
H15B H 0.1292 0.5183 0.0280 0.064 Uiso 1 1 calc R . .
C16 C 0.14752(4) 0.4374(3) 0.2364(2) 0.0517(5) Uani 1 1 d . . .
H16A H 0.1656 0.5251 0.2420 0.062 Uiso 1 1 calc R A .
H16B H 0.1317 0.5086 0.2788 0.062 Uiso 1 1 calc R . .
C17 C 0.12973(5) 0.1255(3) 0.3410(2) 0.0541(6) Uani 1 1 d . . .
H17A H 0.1148 0.2075 0.3814 0.065 Uiso 1 1 calc R A .
H17B H 0.1371 0.0200 0.4096 0.065 Uiso 1 1 calc R . .
C18 C 0.11336(5) 0.0278(4) 0.20152(19) 0.0559(6) Uani 1 1 d . A .
H18A H 0.0957 -0.0511 0.2208 0.067 Uiso 1 1 calc R . .
H18B H 0.1277 -0.0628 0.1644 0.067 Uiso 1 1 calc R . .
C19 C 0.17672(5) 0.2932(3) 0.4542(2) 0.0554(6) Uani 1 1 d . . .
H19A H 0.1948 0.3660 0.4328 0.066 Uiso 1 1 calc R A .
H19B H 0.1841 0.1639 0.4948 0.066 Uiso 1 1 calc R . .
C20 C 0.16384(5) 0.4104(3) 0.5698(2) 0.0528(5) Uani 1 1 d . A .
H20 H 0.1422 0.3685 0.5720 0.063 Uiso 1 1 calc R . .
C21 C 0.18322(5) 0.3829(3) 0.7173(2) 0.0585(6) Uani 1 1 d . . .
H21A H 0.1734 0.2890 0.7749 0.070 Uiso 1 1 calc R A .
H21B H 0.2041 0.3351 0.7106 0.070 Uiso 1 1 calc R . .
C22 C 0.17487(5) 0.7242(4) 0.6709(2) 0.0606(5) Uani 1 1 d . . .
C23 C 0.19814(4) 0.6342(3) 0.9179(2) 0.0468(5) Uani 1 1 d . . .
C24 C 0.21880(5) 0.4977(4) 0.9925(2) 0.0567(6) Uani 1 1 d . A .
H24 H 0.2237 0.3790 0.9483 0.068 Uiso 1 1 calc R . .
C25 C 0.23210(5) 0.5368(4) 1.1315(2) 0.0604(6) Uani 1 1 d . . .
H25 H 0.2460 0.4443 1.1810 0.073 Uiso 1 1 calc R A .
C26 C 0.22499(4) 0.7127(4) 1.19859(19) 0.0515(5) Uani 1 1 d . A .
C27 C 0.20445(4) 0.8497(4) 1.1253(2) 0.0538(5) Uani 1 1 d . . .
H27 H 0.1996 0.9685 1.1696 0.065 Uiso 1 1 calc R A .
C28 C 0.19117(5) 0.8087(3) 0.9852(2) 0.0537(6) Uani 1 1 d . A .
H28 H 0.1773 0.9010 0.9356 0.064 Uiso 1 1 calc R . .
C29 C 0.23045(7) 0.9037(5) 1.4141(3) 0.0982(10) Uani 1 1 d . A .
H29A H 0.2353 1.0266 1.3682 0.147 Uiso 1 1 calc R . .
H29B H 0.2415 0.9012 1.5108 0.147 Uiso 1 1 calc R . .
H29C H 0.2084 0.8973 1.4151 0.147 Uiso 1 1 calc R . .
O6 O 0.17516(5) 0.9057(3) 0.67891(17) 0.0902(6) Uani 1 1 d . A .
O5 O 0.16486(3) 0.6274(2) 0.54494(14) 0.0634(4) Uani 1 1 d . A .
O7 O 0.23959(3) 0.7360(3) 1.33794(15) 0.0755(5) Uani 1 1 d . . .

loop_
_atom_site_aniso_label
_atom_site_aniso_U_11
_atom_site_aniso_U_22
_atom_site_aniso_U_33
_atom_site_aniso_U_23
_atom_site_aniso_U_13
_atom_site_aniso_U_12
Si 0.0522(3) 0.0446(3) 0.0417(3) -0.0025(3) 0.0085(2) -0.0025(3)
N1 0.0526(9) 0.0470(12) 0.0461(8) -0.0049(8) 0.0030(7) -0.0032(8)
N2 0.0707(11) 0.0358(12) 0.0489(10) -0.0035(8) -0.0039(8) -0.0013(8)
C1 0.0471(11) 0.0489(14) 0.0456(11) 0.0004(10) 0.0112(9) -0.0004(10)
C6 0.0735(13) 0.0601(15) 0.0509(11) -0.0055(13) 0.0047(10) 0.0186(13)
C5 0.0785(15) 0.083(2) 0.0448(12) 0.0012(12) -0.0030(11) 0.0197(14)
C4 0.0548(12) 0.0667(18) 0.0428(12) -0.0059(10) 0.0127(9) -0.0029(11)
C3 0.0627(12) 0.0480(15) 0.0482(12) -0.0092(10) 0.0145(9) -0.0012(10)
C2 0.0568(11) 0.0551(16) 0.0475(12) 0.0019(10) 0.0069(9) 0.0058(10)
C7 0.0915(17) 0.079(2) 0.0601(14) -0.0228(13) 0.0096(12) 0.0020(15)
O2 0.0825(10) 0.0859(14) 0.0457(8) -0.0167(8) 0.0046(7) 0.0018(10)
O1 0.1172(13) 0.0646(14) 0.0597(9) -0.0172(9) 0.0069(8) 0.0204(10)
C8B 0.053(4) 0.035(7) 0.036(5) 0.012(5) 0.010(3) -0.013(5)
C13B 0.066(3) 0.053(5) 0.069(3) 0.002(3) 0.021(2) -0.003(3)
C12B 0.059(4) 0.097(6) 0.071(4) -0.005(4) 0.027(3) -0.012(4)
C11B 0.055(5) 0.083(8) 0.055(5) -0.005(5) 0.006(3) 0.013(5)
O4B 0.061(4) 0.134(8) 0.093(4) -0.029(5) 0.021(4) 0.024(4)
C14B 0.069(5) 0.129(11) 0.070(6) -0.018(5) 0.008(4) 0.030(5)
O3B 0.081(2) 0.070(3) 0.079(2) -0.001(2) 0.0223(19) 0.024(2)
C10B 0.057(5) 0.065(5) 0.038(5) -0.004(4) 0.009(4) 0.014(4)
C9B 0.057(5) 0.060(7) 0.061(6) 0.009(5) 0.017(4) -0.022(4)
C8A 0.053(3) 0.022(7) 0.040(6) 0.005(5) 0.011(3) -0.013(5)
C13A 0.047(3) 0.035(4) 0.074(7) 0.008(4) 0.024(4) -0.005(3)
C12A 0.070(4) 0.055(4) 0.051(4) -0.006(3) -0.004(3) 0.001(4)
C11A 0.059(6) 0.068(7) 0.048(5) -0.014(4) 0.011(4) 0.007(4)
O4A 0.079(5) 0.118(10) 0.076(5) -0.029(6) 0.003(4) 0.032(5)
C14A 0.067(3) 0.100(5) 0.095(4) -0.027(4) 0.024(4) 0.016(3)
O3A 0.074(2) 0.100(3) 0.074(2) -0.0017(19) 0.0341(17) 0.0145(19)
C10A 0.057(5) 0.060(6) 0.042(3) -0.012(3) 0.013(3) -0.005(4)
C9A 0.061(3) 0.042(5) 0.047(3) 0.003(3) 0.008(2) -0.003(3)
C15 0.0551(12) 0.0528(15) 0.0524(12) 0.0055(10) 0.0119(9) -0.0025(10)
C16 0.0532(12) 0.0466(15) 0.0551(12) 0.0021(10) 0.0084(9) -0.0067(10)
C17 0.0675(13) 0.0478(15) 0.0445(11) 0.0028(10) 0.0014(9) -0.0097(11)
C18 0.0674(13) 0.0504(15) 0.0480(12) -0.0028(10) 0.0036(10) -0.0120(10)
C19 0.0542(11) 0.0543(16) 0.0548(12) -0.0053(10) 0.0002(9) 0.0056(9)
C20 0.0589(12) 0.0444(15) 0.0539(12) -0.0057(11) 0.0055(9) -0.0003(10)
C21 0.0815(14) 0.0413(15) 0.0493(11) -0.0025(10) 0.0008(10) 0.0029(11)
C22 0.0827(14) 0.0437(16) 0.0525(12) -0.0035(13) 0.0025(10) -0.0009(14)
C23 0.0502(11) 0.0415(13) 0.0474(11) -0.0021(10) 0.0036(9) -0.0015(10)
C24 0.0632(13) 0.0502(15) 0.0559(12) -0.0061(10) 0.0075(10) 0.0125(10)
C25 0.0575(13) 0.0633(17) 0.0573(13) -0.0027(12) -0.0007(10) 0.0164(11)
C26 0.0441(10) 0.0600(15) 0.0493(11) -0.0071(13) 0.0044(8) 0.0048(12)
C27 0.0538(12) 0.0471(15) 0.0592(12) -0.0124(11) 0.0057(10) 0.0001(10)
C28 0.0541(12) 0.0434(14) 0.0604(13) -0.0019(11) -0.0003(10) 0.0014(9)
C29 0.112(2) 0.106(3) 0.0690(16) -0.0375(17) -0.0097(15) 0.0313(19)
O6 0.1589(17) 0.0397(13) 0.0650(11) -0.0011(9) -0.0025(10) 0.0008(11)
O5 0.0877(10) 0.0477(10) 0.0496(8) -0.0027(7) -0.0043(7) 0.0093(8)
O7 0.0735(9) 0.0909(13) 0.0551(8) -0.0180(10) -0.0102(7) 0.0224(10)

loop_
_atom_type_symbol
_atom_type_description
_atom_type_scat_dispersion_real
_atom_type_scat_dispersion_imag
_atom_type_scat_source
C C 0.0033 0.0016 'International Tables Vol C Tables 4.2.6.8 and 6.1.1.4'
H H 0.0000 0.0000 'International Tables Vol C Tables 4.2.6.8 and 6.1.1.4'
N N 0.0061 0.0033 'International Tables Vol C Tables 4.2.6.8 and 6.1.1.4'
O O 0.0106 0.0060 'International Tables Vol C Tables 4.2.6.8 and 6.1.1.4'
Si Si 0.0817 0.0704 'International Tables Vol C Tables 4.2.6.8 and 6.1.1.4'

loop_
_geom_angle_atom_site_label_1
_geom_angle_atom_site_label_2
_geom_angle_atom_site_label_3
_geom_angle
C18 Si C15 101.86(9)
C18 Si C1 112.48(10)
C15 Si C1 112.19(9)
C18 Si C8B 104.2(5)
C15 Si C8B 114.0(6)
C1 Si C8B 111.5(7)
C18 Si C8A 115.1(5)
C15 Si C8A 104.6(6)
C1 Si C8A 110.1(7)
C8B Si C8A 12.4(7)
C19 N1 C16 112.58(16)
C19 N1 C17 110.75(15)
C16 N1 C17 114.07(15)
C22 N2 C23 124.66(18)
C22 N2 C21 111.08(17)
C23 N2 C21 123.18(16)
C6 C1 C2 117.47(18)
C6 C1 Si 121.21(17)
C2 C1 Si 121.32(14)
C1 C6 C5 123.0(2)
C4 C5 C6 116.8(2)
C5 C4 C3 121.68(19)
C5 C4 O2 128.4(2)
C3 C4 O2 109.8(2)
C4 C3 C2 122.0(2)
C4 C3 O1 109.80(17)
C2 C3 O1 128.16(19)
C3 C2 C1 119.09(19)
O2 C7 O1 108.59(17)
C4 O2 C7 105.67(16)
C3 O1 C7 105.30(17)
C13B C8B C9B 116.2(10)
C13B C8B Si 125.6(9)
C9B C8B Si 118.2(9)
C8B C13B C12B 124.3(9)
C11B C12B C13B 116.8(7)
C10B C11B C12B 122.1(7)
C10B C11B O4B 109.9(8)
C12B C11B O4B 128.0(8)
C14B O4B C11B 105.1(9)
O4B C14B O3B 110.7(9)
C10B O3B C14B 103.9(6)
C11B C10B O3B 110.1(6)
C11B C10B C9B 120.2(8)
O3B C10B C9B 129.7(8)
C10B C9B C8B 120.3(10)
C13A C8A C9A 117.6(8)
C13A C8A Si 122.5(9)
C9A C8A Si 119.8(8)
C8A C13A C12A 123.6(9)
C11A C12A C13A 117.6(7)
C12A C11A C10A 122.6(7)
C12A C11A O4A 130.2(9)
C10A C11A O4A 107.1(8)
C14A O4A C11A 107.5(8)
O4A C14A O3A 109.3(6)
C10A O3A C14A 103.8(5)
C11A C10A O3A 112.2(6)
C11A C10A C9A 120.5(6)
O3A C10A C9A 127.2(7)
C10A C9A C8A 117.7(6)
C16 C15 Si 109.83(13)
N1 C16 C15 112.17(17)
N1 C17 C18 112.44(16)
C17 C18 Si 110.43(16)
N1 C19 C20 119.04(16)
O5 C20 C21 103.82(15)
O5 C20 C19 111.27(18)
C21 C20 C19 112.73(17)
N2 C21 C20 102.34(16)
O6 C22 N2 128.80(19)
O6 C22 O5 121.6(2)
N2 C22 O5 109.6(2)
C28 C23 C24 118.97(19)
C28 C23 N2 122.17(18)
C24 C23 N2 118.82(19)
C25 C24 C23 120.3(2)
C24 C25 C26 120.46(19)
O7 C26 C27 124.6(2)
O7 C26 C25 115.6(2)
C27 C26 C25 119.83(17)
C26 C27 C28 119.2(2)
C23 C28 C27 121.3(2)
C22 O5 C20 109.69(17)
C26 O7 C29 116.91(18)

loop_
_geom_bond_atom_site_label_1
_geom_bond_atom_site_label_2
_geom_bond_distance
Si C18 1.859(2)
Si C15 1.8697(19)
Si C1 1.8707(19)
Si C8B 1.872(13)
Si C8A 1.904(12)
N1 C19 1.458(2)
N1 C16 1.463(3)
N1 C17 1.474(3)
N2 C22 1.358(3)
N2 C23 1.421(2)
N2 C21 1.450(3)
C1 C6 1.387(3)
C1 C2 1.404(3)
C6 C5 1.398(3)
C5 C4 1.361(3)
C4 C3 1.361(3)
C4 O2 1.381(2)
C3 C2 1.363(3)
C3 O1 1.387(3)
C7 O2 1.414(3)
C7 O1 1.418(3)
C8B C13B 1.362(14)
C8B C9B 1.433(14)
C13B C12B 1.409(8)
C12B C11B 1.370(11)
C11B C10B 1.366(10)
C11B O4B 1.383(10)
O4B C14B 1.382(18)
C14B O3B 1.428(10)
O3B C10B 1.383(9)
C10B C9B 1.386(12)
C8A C13A 1.359(14)
C8A C9A 1.452(13)
C13A C12A 1.394(12)
C12A C11A 1.350(9)
C11A C10A 1.366(11)
C11A O4A 1.402(10)
O4A C14A 1.384(14)
C14A O3A 1.439(6)
O3A C10A 1.383(8)
C10A C9A 1.405(8)
C15 C16 1.532(3)
C17 C18 1.534(3)
C19 C20 1.518(3)
C20 O5 1.456(3)
C20 C21 1.517(3)
C22 O6 1.202(3)
C22 O5 1.359(2)
C23 C28 1.375(3)
C23 C24 1.382(3)
C24 C25 1.371(3)
C25 C26 1.383(3)
C26 O7 1.374(2)
C26 C27 1.376(3)
C27 C28 1.382(3)
C29 O7 1.413(3)

loop_
_geom_torsion_atom_site_label_1
_geom_torsion_atom_site_label_2
_geom_torsion_atom_site_label_3
_geom_torsion_atom_site_label_4
_geom_torsion
C18 Si C1 C6 154.87(18)
C15 Si C1 C6 -90.98(19)
C8B Si C1 C6 38.3(5)
C8A Si C1 C6 25.1(5)
C18 Si C1 C2 -25.43(19)
C15 Si C1 C2 88.72(18)
C8B Si C1 C2 -142.0(5)
C8A Si C1 C2 -155.2(5)
C2 C1 C6 C5 -0.6(3)
Si C1 C6 C5 179.06(19)
C1 C6 C5 C4 0.6(4)
C6 C5 C4 C3 0.0(4)
C6 C5 C4 O2 177.3(2)
C5 C4 C3 C2 -0.6(3)
O2 C4 C3 C2 -178.34(18)
C5 C4 C3 O1 176.9(2)
O2 C4 C3 O1 -0.8(2)
C4 C3 C2 C1 0.6(3)
O1 C3 C2 C1 -176.4(2)
C6 C1 C2 C3 0.0(3)
Si C1 C2 C3 -179.68(16)
C5 C4 O2 C7 177.8(2)
C3 C4 O2 C7 -4.7(2)
O1 C7 O2 C4 8.5(3)
C4 C3 O1 C7 6.0(2)
C2 C3 O1 C7 -176.7(2)
O2 C7 O1 C3 -8.9(3)
C18 Si C8B C13B -30(2)
C15 Si C8B C13B -140.6(16)
C1 Si C8B C13B 91.1(18)
C8A Si C8B C13B 177(8)
C18 Si C8B C9B 149.8(16)
C15 Si C8B C9B 40(2)
C1 Si C8B C9B -88.7(18)
C8A Si C8B C9B -3(5)
C9B C8B C13B C12B 1(3)
Si C8B C13B C12B -178.6(10)
C8B C13B C12B C11B -1.7(16)
C13B C12B C11B C10B -1.0(12)
C13B C12B C11B O4B 179.2(9)
C10B C11B O4B C14B -4.4(12)
C12B C11B O4B C14B 175.3(9)
C11B O4B C14B O3B 5.0(11)
O4B C14B O3B C10B -3.7(9)
C12B C11B C10B O3B -177.5(7)
O4B C11B C10B O3B 2.2(11)
C12B C11B C10B C9B 4.1(14)
O4B C11B C10B C9B -176.1(10)
C14B O3B C10B C11B 0.9(9)
C14B O3B C10B C9B 179.0(11)
C11B C10B C9B C8B -5(2)
O3B C10B C9B C8B 177.4(14)
C13B C8B C9B C10B 2(3)
Si C8B C9B C10B -178.2(10)
C18 Si C8A C13A 158.3(16)
C15 Si C8A C13A 47(2)
C1 Si C8A C13A -73.3(19)
C8B Si C8A C13A -172(8)
C18 Si C8A C9A -17.5(17)
C15 Si C8A C9A -128.4(13)
C1 Si C8A C9A 110.9(14)
C8B Si C8A C9A 12(5)
C9A C8A C13A C12A -4(3)
Si C8A C13A C12A -179.8(10)
C8A C13A C12A C11A 6(2)
C13A C12A C11A C10A -5.1(13)
C13A C12A C11A O4A 173.2(11)
C12A C11A O4A C14A -177.5(9)
C10A C11A O4A C14A 1.0(10)
C11A O4A C14A O3A -2.4(9)
O4A C14A O3A C10A 2.8(8)
C12A C11A C10A O3A 179.5(8)
O4A C11A C10A O3A 0.9(9)
C12A C11A C10A C9A 1.5(12)
O4A C11A C10A C9A -177.1(7)
C14A O3A C10A C11A -2.3(7)
C14A O3A C10A C9A 175.6(6)
C11A C10A C9A C8A 1.1(13)
O3A C10A C9A C8A -176.6(11)
C13A C8A C9A C10A 0(2)
Si C8A C9A C10A 176.1(9)
C18 Si C15 C16 -46.79(17)
C1 Si C15 C16 -167.30(14)
C8B Si C15 C16 64.8(7)
C8A Si C15 C16 73.4(6)
C19 N1 C16 C15 162.84(15)
C17 N1 C16 C15 -69.9(2)
Si C15 C16 N1 59.28(19)
C19 N1 C17 C18 -163.00(18)
C16 N1 C17 C18 68.8(2)
N1 C17 C18 Si -57.5(2)
C15 Si C18 C17 46.09(18)
C1 Si C18 C17 166.39(15)
C8B Si C18 C17 -72.7(7)
C8A Si C18 C17 -66.4(7)
C16 N1 C19 C20 66.2(2)
C17 N1 C19 C20 -62.9(2)
N1 C19 C20 O5 -82.4(2)
N1 C19 C20 C21 161.46(19)
C22 N2 C21 C20 -15.3(2)
C23 N2 C21 C20 176.06(18)
O5 C20 C21 N2 18.1(2)
C19 C20 C21 N2 138.62(19)
C23 N2 C22 O6 -4.9(4)
C21 N2 C22 O6 -173.3(2)
C23 N2 C22 O5 174.44(17)
C21 N2 C22 O5 6.1(3)
C22 N2 C23 C28 32.2(3)
C21 N2 C23 C28 -160.8(2)
C22 N2 C23 C24 -150.1(2)
C21 N2 C23 C24 16.9(3)
C28 C23 C24 C25 -0.1(3)
N2 C23 C24 C25 -177.90(19)
C23 C24 C25 C26 0.1(4)
C24 C25 C26 O7 179.8(2)
C24 C25 C26 C27 -0.1(3)
O7 C26 C27 C28 -179.8(2)
C25 C26 C27 C28 0.1(3)
C24 C23 C28 C27 0.1(3)
N2 C23 C28 C27 177.83(19)
C26 C27 C28 C23 -0.1(3)
O6 C22 O5 C20 -173.8(2)
N2 C22 O5 C20 6.8(2)
C21 C20 O5 C22 -15.9(2)
C19 C20 O5 C22 -137.40(17)
C27 C26 O7 C29 6.2(3)
C25 C26 O7 C29 -173.8(2)
